data_4516340
loop_
_publ_author_name
'Sun, Hao'
'Wang, Mingliang'
'Wei, Xiang'
'Zhang, Ruimin'
'Wang, Shengzhi'
'Khan, Arshad'
'Usman, Rabia'
'Feng, Qi'
'Du, Man'
'Yu, Fangfang'
'Zhang, Wei'
'Xu, Chunxiang'

_publ_section_title
;
 Understanding Charge-Transfer Interaction Mode in Cocrystals and Solvates
 of 1-Phenyl-3-(pyren-1-yl) Prop-2-en-1-one and TCNQ
;
_journal_issue 8
_journal_name_full 'Crystal Growth &amp; Design'
_journal_page_first 4032
_journal_paper_doi 10.1021/acs.cgd.5b00656
_journal_volume 15
_journal_year 2015
_chemical_formula_sum 'C40 H22 Cl N4 O'
_chemical_formula_weight 610.07
_space_group_IT_number 2
_space_group_name_Hall '-P 1'
_space_group_name_H-M_alt 'P -1'
_symmetry_cell_setting triclinic
_symmetry_space_group_name_H-M 'P -1'
_atom_sites_solution_hydrogens geom
_atom_sites_solution_primary direct
_atom_sites_solution_secondary difmap
_audit_creation_method SHELXL-97
_cell_angle_alpha 72.38(3)
_cell_angle_beta 76.89(3)
_cell_angle_gamma 69.92(3)
_cell_formula_units_Z 2
_cell_length_a 11.306(2)
_cell_length_b 11.395(2)
_cell_length_c 13.377(3)
_cell_measurement_reflns_used 25
_cell_measurement_temperature 293(2)
_cell_measurement_theta_max 12
_cell_measurement_theta_min 8
_cell_volume 1528.1(6)
_computing_structure_refinement 'SHELXL-97 (Sheldrick, 1997)'
_computing_structure_solution 'SHELXS-97 (Sheldrick, 1990)'
_diffrn_ambient_temperature 293(2)
_diffrn_measured_fraction_theta_full 1.000
_diffrn_measured_fraction_theta_max 1.000
_diffrn_radiation_monochromator graphite
_diffrn_radiation_source 'fine-focus sealed tube'
_diffrn_radiation_type MoK\a
_diffrn_radiation_wavelength 0.71073
_diffrn_reflns_av_R_equivalents 0.1228
_diffrn_reflns_av_sigmaI/netI 0.4645
_diffrn_reflns_limit_h_max 13
_diffrn_reflns_limit_h_min 0
_diffrn_reflns_limit_k_max 13
_diffrn_reflns_limit_k_min -12
_diffrn_reflns_limit_l_max 16
_diffrn_reflns_limit_l_min -15
_diffrn_reflns_number 5923
_diffrn_reflns_theta_full 25.37
_diffrn_reflns_theta_max 25.37
_diffrn_reflns_theta_min 1.61
_exptl_absorpt_coefficient_mu 0.165
_exptl_absorpt_correction_T_max 0.9837
_exptl_absorpt_correction_T_min 0.9677
_exptl_absorpt_correction_type none
_exptl_crystal_colour black
_exptl_crystal_density_diffrn 1.326
_exptl_crystal_density_method 'not measured'
_exptl_crystal_description needle
_exptl_crystal_F_000 630
_exptl_crystal_size_max 0.20
_exptl_crystal_size_mid 0.10
_exptl_crystal_size_min 0.10
_refine_diff_density_max 0.711
_refine_diff_density_min -0.401
_refine_diff_density_rms 0.067
_refine_ls_extinction_method none
_refine_ls_goodness_of_fit_ref 1.083
_refine_ls_hydrogen_treatment constr
_refine_ls_matrix_type full
_refine_ls_number_parameters 397
_refine_ls_number_reflns 5618
_refine_ls_number_restraints 1
_refine_ls_restrained_S_all 1.084
_refine_ls_R_factor_all 0.4570
_refine_ls_R_factor_gt 0.1619
_refine_ls_shift/su_max 0.000
_refine_ls_shift/su_mean 0.000
_refine_ls_structure_factor_coef Fsqd
_refine_ls_weighting_details 'calc w=1/[\s^2^(Fo^2^)+(0.0500P)^2^+0.0000P] where P=(Fo^2^+2Fc^2^)/3'
_refine_ls_weighting_scheme calc
_refine_ls_wR_factor_gt 0.2230
_refine_ls_wR_factor_ref 0.3138
_reflns_number_gt 1167
_reflns_number_total 5618
_reflns_threshold_expression >2sigma(I)
_cod_data_source_file IV2.cif
_cod_data_source_block x
_cod_depositor_comments
;
The following automatic conversions were performed:

data item '_symmetry_cell_setting' value 'Triclinic' was changed to
'triclinic' in accordance with the
/home/saulius/struct/COD-crude-data/automatic-downloads/DataCite-retrospective/ACS/depositions/lib/dictionaries/cif_core.dic
dictionary named 'cif_core.dic' version 2.4.2 last updated on
2011-04-26.

Automatic conversion script
Id: cif_fix_values 6909 2019-04-08 15:41:33Z antanas 
;
_cod_original_cell_volume 1528.1(5)
_cod_original_sg_symbol_H-M P-1
_cod_database_code 4516340

loop_
_symmetry_equiv_pos_as_xyz
'x, y, z'
'-x, -y, -z'

loop_
_atom_site_label
_atom_site_type_symbol
_atom_site_fract_x
_atom_site_fract_y
_atom_site_fract_z
_atom_site_U_iso_or_equiv
_atom_site_adp_type
_atom_site_occupancy
_atom_site_symmetry_multiplicity
_atom_site_calc_flag
_atom_site_refinement_flags
O O 0.2220(10) 0.5691(9) 0.0312(8) 0.097(4) Uani 1 1 d .
C1 C 0.0526(12) 0.1727(12) 0.1943(9) 0.043(3) Uani 1 1 d .
C2 C -0.0639(13) 0.2730(13) 0.1926(9) 0.058(4) Uani 1 1 d .
H2A H -0.0610 0.3577 0.1704 0.070 Uiso 1 1 calc R
C3 C -0.1788(14) 0.2523(13) 0.2213(9) 0.063(4) Uani 1 1 d .
H3A H -0.2527 0.3215 0.2198 0.076 Uiso 1 1 calc R
C4 C -0.1856(14) 0.1239(13) 0.2538(9) 0.050(4) Uani 1 1 d .
C5 C -0.0763(13) 0.0173(12) 0.2615(9) 0.043(4) Uani 1 1 d .
C6 C 0.0421(12) 0.0442(12) 0.2284(8) 0.033(3) Uani 1 1 d .
C7 C -0.3054(14) 0.0937(14) 0.2874(10) 0.064(4) Uani 1 1 d .
H7A H -0.3812 0.1604 0.2854 0.077 Uiso 1 1 calc R
C8 C -0.3085(16) -0.0311(17) 0.3218(10) 0.083(5) Uani 1 1 d .
H8A H -0.3862 -0.0486 0.3436 0.099 Uiso 1 1 calc R
C9 C -0.1974(16) -0.1309(14) 0.3243(9) 0.060(4) Uani 1 1 d .
H9A H -0.2006 -0.2154 0.3462 0.072 Uiso 1 1 calc R
C10 C -0.0823(14) -0.1074(15) 0.2950(10) 0.057(4) Uani 1 1 d .
C11 C 0.0336(15) -0.2118(14) 0.2977(10) 0.064(4) Uani 1 1 d .
H11A H 0.0303 -0.2964 0.3186 0.077 Uiso 1 1 calc R
C12 C 0.1464(14) -0.1888(13) 0.2706(9) 0.059(4) Uani 1 1 d .
H12A H 0.2202 -0.2581 0.2750 0.070 Uiso 1 1 calc R
C13 C 0.1567(13) -0.0609(14) 0.2350(9) 0.049(4) Uani 1 1 d .
C14 C 0.2715(13) -0.0311(12) 0.2017(9) 0.058(4) Uani 1 1 d .
H14A H 0.3470 -0.0980 0.2000 0.069 Uiso 1 1 calc R
C15 C 0.2773(12) 0.0938(12) 0.1712(9) 0.051(4) Uani 1 1 d .
H15A H 0.3558 0.1096 0.1519 0.061 Uiso 1 1 calc R
C16 C 0.1684(12) 0.1942(13) 0.1691(9) 0.045(4) Uani 1 1 d .
C17 C 0.1779(13) 0.3255(13) 0.1331(9) 0.061(4) Uani 1 1 d .
H17A H 0.1104 0.3901 0.1026 0.073 Uiso 1 1 calc R
C18 C 0.2784(13) 0.3597(13) 0.1410(9) 0.063(4) Uani 1 1 d .
H18A H 0.3437 0.2971 0.1760 0.075 Uiso 1 1 calc R
C19 C 0.2891(17) 0.4905(15) 0.0972(12) 0.082(6) Uani 1 1 d .
C20 C 0.3774(14) 0.5327(15) 0.1359(12) 0.065(4) Uani 1 1 d .
C21 C 0.4217(13) 0.6339(12) 0.0710(11) 0.069(5) Uani 1 1 d .
H21A H 0.3965 0.6731 0.0042 0.083 Uiso 1 1 calc R
C22 C 0.5028(14) 0.6770(14) 0.1044(13) 0.077(5) Uani 1 1 d .
H22A H 0.5319 0.7449 0.0605 0.092 Uiso 1 1 calc R
C23 C 0.5405(13) 0.6182(17) 0.2040(15) 0.088(6) Uani 1 1 d .
H23A H 0.5930 0.6475 0.2286 0.106 Uiso 1 1 calc R
C24 C 0.4980(16) 0.5146(14) 0.2661(13) 0.092(6) Uani 1 1 d .
H24A H 0.5229 0.4735 0.3328 0.111 Uiso 1 1 calc R
C25 C 0.4214(13) 0.4737(13) 0.2304(12) 0.074(5) Uani 1 1 d .
H25A H 0.3974 0.4017 0.2723 0.089 Uiso 1 1 calc R
C26 C 1.000(3) 0.547(2) 0.5848(16) 0.171 Uani 1 1 d .
H26A H 1.0070 0.5734 0.6421 0.205 Uiso 1 1 calc R
C27 C 0.890(2) 0.5589(18) 0.5622(18) 0.161 Uani 1 1 d D
H27A H 0.8130 0.5988 0.5977 0.193 Uiso 1 1 calc R
C28 C 0.902(3) 0.502(2) 0.474(2) 0.183 Uani 1 1 d D
Cl Cl 0.7486(9) 0.5224(7) 0.4541(7) 0.299(5) Uani 1 1 d .
N1 N 0.4224(13) -0.2613(12) 0.4733(12) 0.110(5) Uani 1 1 d .
N2 N 0.3557(12) 0.1580(12) 0.3925(10) 0.085(4) Uani 1 1 d .
C29 C 0.3520(14) -0.1580(16) 0.4636(12) 0.070(5) Uani 1 1 d .
C30 C 0.2605(14) -0.0372(13) 0.4570(10) 0.058(4) Uani 1 1 d .
C31 C 0.3159(14) 0.0686(13) 0.4192(11) 0.062(5) Uani 1 1 d .
C32 C 0.1315(11) -0.0211(13) 0.4800(9) 0.041(3) Uani 1 1 d .
C33 C 0.0455(12) 0.1065(11) 0.4658(8) 0.043(3) Uani 1 1 d .
H33A H 0.0774 0.1768 0.4426 0.052 Uiso 1 1 calc R
C34 C -0.0797(12) 0.1261(12) 0.4853(8) 0.047(4) Uani 1 1 d .
H34A H -0.1340 0.2099 0.4761 0.056 Uiso 1 1 calc R
N3 N -0.1050(12) -0.3908(11) 0.1366(9) 0.097(5) Uani 1 1 d .
N4 N -0.4152(11) -0.0286(14) 0.0968(10) 0.110(6) Uani 1 1 d .
C35 C -0.1350(15) -0.2802(14) 0.1104(10) 0.065(5) Uani 1 1 d .
C36 C -0.1737(13) -0.1409(13) 0.0720(9) 0.050(4) Uani 1 1 d .
C37 C -0.3061(16) -0.0807(14) 0.0846(10) 0.061(4) Uani 1 1 d .
C38 C -0.0914(11) -0.0719(13) 0.0387(8) 0.039(3) Uani 1 1 d .
C39 C -0.1279(12) 0.0677(11) 0.0091(9) 0.048(4) Uani 1 1 d .
H39A H -0.2139 0.1132 0.0153 0.057 Uiso 1 1 calc R
C40 C -0.0422(11) 0.1343(12) -0.0272(8) 0.047(4) Uani 1 1 d .
H40A H -0.0712 0.2239 -0.0453 0.056 Uiso 1 1 calc R

loop_
_atom_site_aniso_label
_atom_site_aniso_U_11
_atom_site_aniso_U_22
_atom_site_aniso_U_33
_atom_site_aniso_U_23
_atom_site_aniso_U_13
_atom_site_aniso_U_12
O 0.121(10) 0.064(8) 0.098(8) 0.013(6) -0.036(7) -0.033(7)
C1 0.044(10) 0.038(9) 0.047(9) -0.012(7) -0.018(7) -0.002(8)
C2 0.069(11) 0.065(11) 0.030(8) -0.004(7) -0.005(8) -0.014(10)
C3 0.072(12) 0.059(11) 0.047(9) -0.031(8) 0.011(9) -0.002(10)
C4 0.060(10) 0.053(10) 0.041(9) -0.016(8) -0.023(8) -0.009(10)
C5 0.050(10) 0.036(9) 0.041(8) 0.003(7) -0.009(7) -0.020(9)
C6 0.042(9) 0.041(9) 0.019(7) -0.010(6) -0.006(6) -0.012(8)
C7 0.066(12) 0.067(12) 0.061(10) -0.002(9) -0.024(9) -0.024(10)
C8 0.094(15) 0.095(15) 0.068(12) -0.024(11) -0.010(10) -0.037(13)
C9 0.092(13) 0.051(11) 0.039(9) -0.001(8) -0.009(9) -0.033(11)
C10 0.067(12) 0.078(13) 0.038(9) -0.012(9) -0.011(9) -0.035(11)
C11 0.091(13) 0.063(12) 0.052(10) -0.006(8) -0.021(10) -0.041(11)
C12 0.092(13) 0.048(11) 0.048(9) -0.019(8) -0.018(9) -0.024(10)
C13 0.057(11) 0.067(11) 0.036(9) -0.023(8) -0.006(8) -0.024(10)
C14 0.076(12) 0.032(9) 0.045(9) -0.018(7) 0.005(8) 0.007(9)
C15 0.039(9) 0.056(10) 0.055(9) -0.015(8) -0.019(7) 0.000(8)
C16 0.030(9) 0.063(11) 0.042(8) -0.016(8) -0.009(7) -0.009(9)
C17 0.068(11) 0.068(11) 0.066(10) -0.019(8) 0.003(8) -0.048(10)
C18 0.085(12) 0.057(10) 0.041(9) 0.004(7) 0.008(8) -0.040(9)
C19 0.093(15) 0.057(12) 0.064(12) 0.001(9) 0.003(10) -0.006(11)
C20 0.063(11) 0.071(12) 0.049(10) -0.018(9) -0.016(9) 0.004(9)
C21 0.095(13) 0.047(10) 0.065(11) -0.025(8) 0.013(9) -0.025(9)
C22 0.077(12) 0.084(13) 0.091(13) -0.046(11) 0.033(10) -0.058(10)
C23 0.054(11) 0.099(16) 0.140(17) -0.071(14) -0.031(12) -0.009(11)
C24 0.101(15) 0.059(12) 0.122(16) -0.020(11) -0.018(12) -0.031(11)
C25 0.074(12) 0.069(12) 0.101(14) -0.034(10) -0.009(10) -0.038(10)
C26 0.171 0.171 0.171 -0.042 -0.024 -0.051
C27 0.161 0.161 0.161 -0.040 -0.022 -0.048
C28 0.183 0.183 0.183 -0.045 -0.025 -0.054
Cl 0.304(10) 0.232(9) 0.345(11) 0.005(7) -0.076(9) -0.105(8)
N1 0.099(13) 0.077(11) 0.150(13) -0.035(11) -0.005(10) -0.023(9)
N2 0.093(11) 0.080(11) 0.093(10) -0.032(9) -0.007(8) -0.034(9)
C29 0.055(12) 0.084(13) 0.085(11) -0.039(12) 0.002(9) -0.031(10)
C30 0.075(12) 0.049(11) 0.050(9) -0.019(8) -0.008(9) -0.012(10)
C31 0.062(12) 0.042(10) 0.064(10) -0.017(9) -0.016(9) 0.014(9)
C32 0.030(9) 0.054(10) 0.039(8) -0.022(7) -0.011(7) 0.003(8)
C33 0.043(9) 0.029(9) 0.046(8) 0.003(7) -0.011(7) -0.005(7)
C34 0.055(10) 0.057(10) 0.031(7) -0.022(7) 0.006(7) -0.017(9)
N3 0.121(12) 0.058(9) 0.102(11) -0.001(8) -0.008(8) -0.036(9)
N4 0.066(10) 0.165(15) 0.115(12) -0.080(11) 0.001(10) -0.023(11)
C35 0.104(14) 0.035(9) 0.057(9) 0.002(8) -0.025(9) -0.024(10)
C36 0.057(10) 0.066(11) 0.034(8) -0.007(7) -0.015(8) -0.027(9)
C37 0.078(12) 0.063(12) 0.049(9) -0.023(8) 0.003(10) -0.029(10)
C38 0.034(9) 0.067(11) 0.017(7) -0.010(7) -0.002(6) -0.015(8)
C39 0.044(9) 0.039(10) 0.051(9) -0.013(7) -0.005(7) 0.000(8)
C40 0.041(9) 0.070(11) 0.036(8) -0.018(7) 0.002(7) -0.027(9)

loop_
_atom_type_symbol
_atom_type_description
_atom_type_scat_dispersion_real
_atom_type_scat_dispersion_imag
_atom_type_scat_source
C C 0.0033 0.0016 'International Tables Vol C Tables 4.2.6.8 and 6.1.1.4'
H H 0.0000 0.0000 'International Tables Vol C Tables 4.2.6.8 and 6.1.1.4'
N N 0.0061 0.0033 'International Tables Vol C Tables 4.2.6.8 and 6.1.1.4'
O O 0.0106 0.0060 'International Tables Vol C Tables 4.2.6.8 and 6.1.1.4'
Cl Cl 0.1484 0.1585 'International Tables Vol C Tables 4.2.6.8 and 6.1.1.4'

loop_
_geom_angle_atom_site_label_1
_geom_angle_atom_site_label_2
_geom_angle_atom_site_label_3
_geom_angle
_geom_angle_site_symmetry_1
_geom_angle_site_symmetry_3
C16 C1 C2 123.2(13) . .
C16 C1 C6 121.1(12) . .
C2 C1 C6 115.7(13) . .
C3 C2 C1 123.6(14) . .
C3 C2 H2A 118.2 . .
C1 C2 H2A 118.2 . .
C2 C3 C4 119.2(14) . .
C2 C3 H3A 120.4 . .
C4 C3 H3A 120.4 . .
C5 C4 C3 121.9(14) . .
C5 C4 C7 115.5(13) . .
C3 C4 C7 122.5(14) . .
C10 C5 C4 122.2(14) . .
C10 C5 C6 121.1(13) . .
C4 C5 C6 116.6(12) . .
C5 C6 C13 118.9(12) . .
C5 C6 C1 122.9(12) . .
C13 C6 C1 118.1(12) . .
C8 C7 C4 121.1(14) . .
C8 C7 H7A 119.5 . .
C4 C7 H7A 119.5 . .
C7 C8 C9 120.3(16) . .
C7 C8 H8A 119.9 . .
C9 C8 H8A 119.9 . .
C10 C9 C8 120.9(15) . .
C10 C9 H9A 119.6 . .
C8 C9 H9A 119.6 . .
C9 C10 C5 120.1(15) . .
C9 C10 C11 120.7(15) . .
C5 C10 C11 119.2(14) . .
C12 C11 C10 120.7(14) . .
C12 C11 H11A 119.7 . .
C10 C11 H11A 119.7 . .
C11 C12 C13 121.9(14) . .
C11 C12 H12A 119.1 . .
C13 C12 H12A 119.1 . .
C14 C13 C12 124.4(14) . .
C14 C13 C6 117.4(13) . .
C12 C13 C6 118.1(13) . .
C15 C14 C13 122.5(13) . .
C15 C14 H14A 118.8 . .
C13 C14 H14A 118.8 . .
C16 C15 C14 120.2(13) . .
C16 C15 H15A 119.9 . .
C14 C15 H15A 119.9 . .
C15 C16 C1 120.6(14) . .
C15 C16 C17 118.8(13) . .
C1 C16 C17 120.5(12) . .
C18 C17 C16 124.5(14) . .
C18 C17 H17A 117.7 . .
C16 C17 H17A 117.7 . .
C17 C18 C19 123.1(15) . .
C17 C18 H18A 118.4 . .
C19 C18 H18A 118.4 . .
O C19 C18 121.0(18) . .
O C19 C20 118.7(16) . .
C18 C19 C20 120.2(15) . .
C25 C20 C21 117.9(16) . .
C25 C20 C19 123.1(16) . .
C21 C20 C19 118.9(15) . .
C22 C21 C20 120.8(15) . .
C22 C21 H21A 119.6 . .
C20 C21 H21A 119.6 . .
C21 C22 C23 119.5(15) . .
C21 C22 H22A 120.2 . .
C23 C22 H22A 120.2 . .
C22 C23 C24 118.6(16) . .
C22 C23 H23A 120.7 . .
C24 C23 H23A 120.7 . .
C25 C24 C23 120.3(17) . .
C25 C24 H24A 119.9 . .
C23 C24 H24A 119.9 . .
C24 C25 C20 122.8(16) . .
C24 C25 H25A 118.6 . .
C20 C25 H25A 118.6 . .
C28 C26 C27 117(2) 2_766 .
C28 C26 H26A 121.3 2_766 .
C27 C26 H26A 121.3 . .
C26 C27 C28 112(2) . .
C26 C27 H27A 123.8 . .
C28 C27 H27A 123.8 . .
C26 C28 C27 130(2) 2_766 .
C26 C28 Cl 122(2) 2_766 .
C27 C28 Cl 107(2) . .
N1 C29 C30 175.9(18) . .
C32 C30 C29 123.2(14) . .
C32 C30 C31 123.9(14) . .
C29 C30 C31 112.8(14) . .
N2 C31 C30 176.2(16) . .
C30 C32 C34 122.9(13) . 2_556
C30 C32 C33 119.0(13) . .
C34 C32 C33 118.1(11) 2_556 .
C34 C33 C32 120.8(12) . .
C34 C33 H33A 119.6 . .
C32 C33 H33A 119.6 . .
C33 C34 C32 121.1(12) . 2_556
C33 C34 H34A 119.5 . .
C32 C34 H34A 119.5 2_556 .
N3 C35 C36 177.0(16) . .
C38 C36 C37 121.3(13) . .
C38 C36 C35 123.1(14) . .
C37 C36 C35 115.1(13) . .
N4 C37 C36 177.9(16) . .
C36 C38 C40 120.6(13) . 2
C36 C38 C39 124.2(13) . .
C40 C38 C39 115.2(11) 2 .
C40 C39 C38 122.7(12) . .
C40 C39 H39A 118.7 . .
C38 C39 H39A 118.7 . .
C39 C40 C38 122.2(12) . 2
C39 C40 H40A 118.9 . .
C38 C40 H40A 118.9 2 .

loop_
_geom_bond_atom_site_label_1
_geom_bond_atom_site_label_2
_geom_bond_distance
_geom_bond_site_symmetry_2
O C19 1.232(15) .
C1 C16 1.363(14) .
C1 C2 1.416(14) .
C1 C6 1.435(14) .
C2 C3 1.349(15) .
C2 H2A 0.9300 .
C3 C4 1.420(16) .
C3 H3A 0.9300 .
C4 C5 1.402(15) .
C4 C7 1.450(15) .
C5 C10 1.376(15) .
C5 C6 1.418(14) .
C6 C13 1.429(14) .
C7 C8 1.367(16) .
C7 H7A 0.9300 .
C8 C9 1.374(16) .
C8 H8A 0.9300 .
C9 C10 1.365(16) .
C9 H9A 0.9300 .
C10 C11 1.435(16) .
C11 C12 1.337(15) .
C11 H11A 0.9300 .
C12 C13 1.427(15) .
C12 H12A 0.9300 .
C13 C14 1.396(15) .
C14 C15 1.377(14) .
C14 H14A 0.9300 .
C15 C16 1.362(14) .
C15 H15A 0.9300 .
C16 C17 1.460(15) .
C17 C18 1.356(14) .
C17 H17A 0.9300 .
C18 C19 1.464(17) .
C18 H18A 0.9300 .
C19 C20 1.486(19) .
C20 C25 1.356(16) .
C20 C21 1.388(16) .
C21 C22 1.382(16) .
C21 H21A 0.9300 .
C22 C23 1.388(17) .
C22 H22A 0.9300 .
C23 C24 1.388(17) .
C23 H23A 0.9300 .
C24 C25 1.340(17) .
C24 H24A 0.9300 .
C25 H25A 0.9300 .
C26 C28 1.27(2) 2_766
C26 C27 1.30(2) .
C26 H26A 0.9300 .
C27 C28 1.467(9) .
C27 H27A 0.9300 .
C28 C26 1.27(2) 2_766
C28 Cl 1.74(2) .
N1 C29 1.161(16) .
N2 C31 1.178(16) .
C29 C30 1.401(17) .
C30 C32 1.379(15) .
C30 C31 1.451(17) .
C32 C34 1.418(15) 2_556
C32 C33 1.429(14) .
C33 C34 1.331(14) .
C33 H33A 0.9300 .
C34 C32 1.418(15) 2_556
C34 H34A 0.9300 .
N3 C35 1.149(14) .
N4 C37 1.169(15) .
C35 C36 1.451(16) .
C36 C38 1.337(15) .
C36 C37 1.411(16) .
C38 C40 1.426(14) 2
C38 C39 1.448(14) .
C39 C40 1.349(14) .
C39 H39A 0.9300 .
C40 C38 1.426(14) 2
C40 H40A 0.9300 .

loop_
_geom_torsion_atom_site_label_1
_geom_torsion_atom_site_label_2
_geom_torsion_atom_site_label_3
_geom_torsion_atom_site_label_4
_geom_torsion
_geom_torsion_site_symmetry_1
_geom_torsion_site_symmetry_4
C16 C1 C2 C3 -177.3(12) . .
C6 C1 C2 C3 0.4(18) . .
C1 C2 C3 C4 -1.0(19) . .
C2 C3 C4 C5 2.9(18) . .
C2 C3 C4 C7 179.1(12) . .
C3 C4 C5 C10 178.7(12) . .
C7 C4 C5 C10 2.3(18) . .
C3 C4 C5 C6 -4.0(16) . .
C7 C4 C5 C6 179.6(10) . .
C10 C5 C6 C13 -2.9(16) . .
C4 C5 C6 C13 179.7(11) . .
C10 C5 C6 C1 -179.2(12) . .
C4 C5 C6 C1 3.5(15) . .
C16 C1 C6 C5 176.1(11) . .
C2 C1 C6 C5 -1.8(16) . .
C16 C1 C6 C13 -0.2(16) . .
C2 C1 C6 C13 -178.0(10) . .
C5 C4 C7 C8 -1.2(18) . .
C3 C4 C7 C8 -177.6(13) . .
C4 C7 C8 C9 -1(2) . .
C7 C8 C9 C10 2(2) . .
C8 C9 C10 C5 -1(2) . .
C8 C9 C10 C11 180.0(12) . .
C4 C5 C10 C9 -1.4(19) . .
C6 C5 C10 C9 -178.6(11) . .
C4 C5 C10 C11 178.1(11) . .
C6 C5 C10 C11 0.9(18) . .
C9 C10 C11 C12 -178.9(12) . .
C5 C10 C11 C12 1.6(19) . .
C10 C11 C12 C13 -1.9(19) . .
C11 C12 C13 C14 -177.3(12) . .
C11 C12 C13 C6 -0.2(18) . .
C5 C6 C13 C14 179.9(10) . .
C1 C6 C13 C14 -3.7(15) . .
C5 C6 C13 C12 2.6(15) . .
C1 C6 C13 C12 179.0(11) . .
C12 C13 C14 C15 -177.8(12) . .
C6 C13 C14 C15 5.0(17) . .
C13 C14 C15 C16 -2.3(19) . .
C14 C15 C16 C1 -1.8(18) . .
C14 C15 C16 C17 -178.0(11) . .
C2 C1 C16 C15 -179.3(12) . .
C6 C1 C16 C15 3.0(18) . .
C2 C1 C16 C17 -3.2(18) . .
C6 C1 C16 C17 179.2(11) . .
C15 C16 C17 C18 -27.7(19) . .
C1 C16 C17 C18 156.1(13) . .
C16 C17 C18 C19 175.4(12) . .
C17 C18 C19 O -16(2) . .
C17 C18 C19 C20 160.8(13) . .
O C19 C20 C25 156.4(15) . .
C18 C19 C20 C25 -21(2) . .
O C19 C20 C21 -26(2) . .
C18 C19 C20 C21 156.6(13) . .
C25 C20 C21 C22 -3(2) . .
C19 C20 C21 C22 179.3(13) . .
C20 C21 C22 C23 0(2) . .
C21 C22 C23 C24 2(2) . .
C22 C23 C24 C25 -1(2) . .
C23 C24 C25 C20 -3(3) . .
C21 C20 C25 C24 5(2) . .
C19 C20 C25 C24 -178.0(15) . .
C28 C26 C27 C28 5(4) 2_766 .
C26 C27 C28 C26 -5(5) . 2_766
C26 C27 C28 Cl 179.2(14) . .
N1 C29 C30 C32 -23(26) . .
N1 C29 C30 C31 160(25) . .
C32 C30 C31 N2 41(26) . .
C29 C30 C31 N2 -142(25) . .
C29 C30 C32 C34 1(2) . 2_556
C31 C30 C32 C34 178.5(12) . 2_556
C29 C30 C32 C33 -176.9(12) . .
C31 C30 C32 C33 0.3(19) . .
C30 C32 C33 C34 178.8(11) . .
C34 C32 C33 C34 0.5(19) 2_556 .
C32 C33 C34 C32 -1(2) . 2_556
N3 C35 C36 C38 -101(36) . .
N3 C35 C36 C37 87(36) . .
C38 C36 C37 N4 -50(53) . .
C35 C36 C37 N4 123(52) . .
C37 C36 C38 C40 179.5(11) . 2
C35 C36 C38 C40 7.7(19) . 2
C37 C36 C38 C39 -2.4(19) . .
C35 C36 C38 C39 -174.2(11) . .
C36 C38 C39 C40 -178.0(11) . .
C40 C38 C39 C40 0.2(19) 2 .
C38 C39 C40 C38 0(2) . 2
